data_7114577
loop_
_publ_author_name
'Guangfu Li'
'Yong Wu'
'Guogang Shan'
'Weilong Che'
'Dongxia Zhu'
'Baiqiao Song'
'Likai Yan'
'Zhongmin Su'
'Martin R. Bryce'

_publ_section_title
;
 New ionic dinuclear Ir(III) Schiff base complexes with
 aggregation-induced phosphorescent emission (AIPE)
;
_journal_name_full Chem.Commun.
_journal_page_first 6977
_journal_paper_doi 10.1039/C4CC01799D
_journal_volume 50
_journal_year 2014
_chemical_formula_moiety 'C62 H46 F12 Ir2 N8 P2'
_chemical_formula_sum 'C62 H46 F12 Ir2 N8 P2'
_chemical_formula_weight 1577.41
_chemical_melting_point ?
_chemical_name_systematic
; 
 ? 
;
_space_group_IT_number 64
_symmetry_cell_setting orthorhombic
_symmetry_space_group_name_Hall '-C 2ac 2'
_symmetry_space_group_name_H-M 'C m c a'
_atom_sites_solution_hydrogens geom
_atom_sites_solution_primary direct
_atom_sites_solution_secondary difmap
_audit_creation_method SHELXL-97
_cell_angle_alpha 90.00
_cell_angle_beta 90.00
_cell_angle_gamma 90.00
_cell_formula_units_Z 4
_cell_length_a 16.075(5)
_cell_length_b 22.454(6)
_cell_length_c 16.949(5)
_cell_measurement_temperature 296(2)
_cell_volume 6118(3)
_computing_cell_refinement 'Bruker SMART'
_computing_data_collection 'Bruker SMART'
_computing_data_reduction 'Bruker SAINT'
_computing_molecular_graphics SHELXP-97
_computing_publication_material SHELXTL
_computing_structure_refinement 'SHELXL-97 (Sheldrick, 1997)'
_computing_structure_solution 'SHELXS-97 (Sheldrick, 1990)'
_diffrn_ambient_temperature 296(2)
_diffrn_detector_area_resol_mean 9.00cm
_diffrn_measured_fraction_theta_full 1.000
_diffrn_measured_fraction_theta_max 1.000
_diffrn_measurement_device_type 'CCD area detector'
_diffrn_measurement_method 'phi and omega scans'
_diffrn_radiation_monochromator graphite
_diffrn_radiation_source 'fine-focus sealed tube'
_diffrn_radiation_type MoK\a
_diffrn_radiation_wavelength 0.71073
_diffrn_reflns_av_R_equivalents 0.0656
_diffrn_reflns_av_sigmaI/netI 0.0431
_diffrn_reflns_limit_h_max 19
_diffrn_reflns_limit_h_min -13
_diffrn_reflns_limit_k_max 25
_diffrn_reflns_limit_k_min -26
_diffrn_reflns_limit_l_max 20
_diffrn_reflns_limit_l_min -18
_diffrn_reflns_number 16541
_diffrn_reflns_theta_full 25.07
_diffrn_reflns_theta_max 25.07
_diffrn_reflns_theta_min 1.81
_diffrn_standards_decay_% none
_diffrn_standards_interval_count none
_diffrn_standards_interval_time none
_diffrn_standards_number none
_exptl_absorpt_coefficient_mu 4.481
_exptl_absorpt_correction_T_max 0.3508
_exptl_absorpt_correction_T_min 0.2887
_exptl_absorpt_correction_type empirical
_exptl_absorpt_process_details SADABS
_exptl_crystal_colour colourless
_exptl_crystal_density_diffrn 1.713
_exptl_crystal_density_meas ?
_exptl_crystal_density_method 'not measured'
_exptl_crystal_description block
_exptl_crystal_F_000 3064
_exptl_crystal_size_max 0.28
_exptl_crystal_size_mid 0.26
_exptl_crystal_size_min 0.24
_refine_diff_density_max 1.218
_refine_diff_density_min -1.240
_refine_diff_density_rms 0.184
_refine_ls_extinction_method none
_refine_ls_goodness_of_fit_ref 1.052
_refine_ls_hydrogen_treatment mixed
_refine_ls_matrix_type full
_refine_ls_number_parameters 186
_refine_ls_number_reflns 2831
_refine_ls_number_restraints 99
_refine_ls_restrained_S_all 1.033
_refine_ls_R_factor_all 0.0832
_refine_ls_R_factor_gt 0.0583
_refine_ls_shift/su_max 0.000
_refine_ls_shift/su_mean 0.000
_refine_ls_structure_factor_coef Fsqd
_refine_ls_weighting_details 'calc w=1/[\s^2^(Fo^2^)+(0.1090P)^2^+43.8925P] where P=(Fo^2^+2Fc^2^)/3'
_refine_ls_weighting_scheme calc
_refine_ls_wR_factor_gt 0.1607
_refine_ls_wR_factor_ref 0.1772
_reflns_number_gt 2072
_reflns_number_total 2831
_reflns_threshold_expression >2sigma(I)
_cod_data_source_file c4cc01799d2.cif
_cod_data_source_block sad
_cod_depositor_comments
;
The following automatic conversions were performed:

'_chemical_melting_point' value 'not measured' was changed to '?' -
the value is undefined or not given.

Automatic conversion script
Id: cif_fix_values 2281 2013-09-26 08:29:07Z andrius 

The following automatic conversions were performed:

'_exptl_crystal_density_meas' value 'none' was changed to '?' - the
value is perceived as not measured.

Automatic conversion script
Id: cif_fix_values 3008 2015-01-20 13:52:24Z robertas 
;
_cod_original_sg_symbol_H-M Cmca
_cod_database_code 7114577

loop_
_symmetry_equiv_pos_as_xyz
'x, y, z'
'-x, -y+1/2, z+1/2'
'-x, y+1/2, -z+1/2'
'x, -y, -z'
'x+1/2, y+1/2, z'
'-x+1/2, -y+1, z+1/2'
'-x+1/2, y+1, -z+1/2'
'x+1/2, -y+1/2, -z'
'-x, -y, -z'
'x, y-1/2, -z-1/2'
'x, -y-1/2, z-1/2'
'-x, y, z'
'-x+1/2, -y+1/2, -z'
'x+1/2, y, -z-1/2'
'x+1/2, -y, z-1/2'
'-x+1/2, y+1/2, z'

loop_
_atom_site_label
_atom_site_type_symbol
_atom_site_fract_x
_atom_site_fract_y
_atom_site_fract_z
_atom_site_U_iso_or_equiv
_atom_site_adp_type
_atom_site_occupancy
_atom_site_symmetry_multiplicity
_atom_site_calc_flag
_atom_site_refinement_flags
_atom_site_disorder_assembly
_atom_site_disorder_group
Ir1 Ir 0.0000 0.33009(2) 0.11695(3) 0.0442(3) Uani 1 2 d S . .
P1 P -0.2500 0.5197(3) 0.2500 0.120(3) Uani 1 2 d S . .
F1 F -0.2500 0.453(2) 0.2500 0.338(18) Uiso 1 2 d S . .
F2 F -0.2500 0.590(2) 0.2500 0.37(2) Uiso 1 2 d S . .
F3 F -0.3443(18) 0.5314(11) 0.2486(15) 0.300(11) Uiso 1 1 d . . .
F4 F -0.2460(15) 0.5230(10) 0.1565(16) 0.269(9) Uiso 1 1 d . . .
N1 N 0.0000 0.4254(6) 0.1316(7) 0.057(4) Uani 1 2 d S A .
N2 N 0.0000 0.3436(5) 0.2424(7) 0.049(3) Uani 1 2 d S A .
C1 C 0.0000 0.4651(7) 0.0655(8) 0.050(4) Uani 1 2 d S . .
C2 C 0.0714(14) 0.4695(11) 0.0138(13) 0.056(6) Uani 0.50 1 d PD . .
H2 H 0.122(8) 0.445(7) 0.024(11) 0.067 Uiso 0.50 1 d PD . .
C2' C 0.0660(18) 0.4997(10) 0.0577(13) 0.061(7) Uani 0.50 1 d PD . .
H2' H 0.116(8) 0.506(9) 0.092(11) 0.073 Uiso 0.50 1 d PD . .
C3 C 0.0000 0.4445(6) 0.2012(8) 0.054(4) Uani 1 2 d S . .
H3 H 0.0000 0.4852 0.2115 0.065 Uiso 1 2 calc SR A .
C4 C 0.0000 0.4014(7) 0.2654(8) 0.058(4) Uani 1 2 d S A .
C5 C 0.0000 0.4178(8) 0.3440(9) 0.073(5) Uani 1 2 d S . .
H5 H 0.0000 0.4577 0.3587 0.088 Uiso 1 2 calc SR A .
C6 C 0.0000 0.3738(11) 0.3994(8) 0.082(7) Uani 1 2 d S A .
H6 H 0.0000 0.3837 0.4527 0.099 Uiso 1 2 calc SR . .
C7 C 0.0000 0.3156(8) 0.3774(9) 0.065(5) Uani 1 2 d S . .
H7 H 0.0000 0.2854 0.4150 0.079 Uiso 1 2 calc SR A .
C8 C 0.0000 0.3025(9) 0.2983(9) 0.066(5) Uani 1 2 d S A .
H8 H 0.0000 0.2627 0.2832 0.080 Uiso 1 2 calc SR . .
C9 C 0.0000 0.2406(6) 0.1151(8) 0.055(4) Uani 1 2 d S . .
C9' C 0.0000 0.3316(7) -0.0011(9) 0.066(5) Uani 1 2 d S . .
N3 N 0.1209(10) 0.3086(10) 0.1317(12) 0.101(4) Uani 0.50 1 d PGU A 1
C10 C 0.1847(14) 0.3502(7) 0.1378(14) 0.101(4) Uani 0.50 1 d PGU A 1
H10 H 0.1722 0.3906 0.1398 0.121 Uiso 0.50 1 calc PR A 1
C11 C 0.2670(12) 0.3314(9) 0.1410(15) 0.101(4) Uani 0.50 1 d PGU A 1
H11 H 0.3096 0.3592 0.1451 0.121 Uiso 0.50 1 calc PR A 1
C12 C 0.2855(11) 0.2710(10) 0.1380(13) 0.101(4) Uani 0.50 1 d PGU A 1
H12 H 0.3406 0.2584 0.1402 0.121 Uiso 0.50 1 calc PR A 1
C13 C 0.2218(14) 0.2294(7) 0.1319(11) 0.101(4) Uani 0.50 1 d PGU A 1
H13 H 0.2342 0.1890 0.1300 0.121 Uiso 0.50 1 calc PR A 1
C14 C 0.1395(12) 0.2482(9) 0.1288(12) 0.101(4) Uani 0.50 1 d PGU A 1
N3' N 0.1203(11) 0.3431(10) 0.0914(13) 0.103(4) Uani 0.50 1 d PGU A 2
C10' C 0.1853(14) 0.3471(10) 0.1453(10) 0.103(4) Uani 0.50 1 d PGU A 2
H10' H 0.1752 0.3409 0.1988 0.124 Uiso 0.50 1 calc PR A 2
C11' C 0.2652(12) 0.3601(11) 0.1194(12) 0.103(4) Uani 0.50 1 d PGU A 2
H11' H 0.3087 0.3627 0.1555 0.124 Uiso 0.50 1 calc PR A 2
C12' C 0.2803(11) 0.3692(10) 0.0396(13) 0.103(4) Uani 0.50 1 d PGU A 2
H12' H 0.3338 0.3780 0.0222 0.124 Uiso 0.50 1 calc PR A 2
C13' C 0.2154(15) 0.3653(10) -0.0144(10) 0.103(4) Uani 0.50 1 d PGU A 2
H13' H 0.2254 0.3715 -0.0678 0.124 Uiso 0.50 1 calc PR A 2
C14' C 0.1354(12) 0.3523(10) 0.0116(12) 0.103(4) Uani 0.50 1 d PGU A 2
C15 C 0.0742(12) 0.2094(6) 0.1164(8) 0.090(5) Uani 1 1 d . . .
C16 C 0.0718(14) 0.1479(10) 0.1223(9) 0.105(5) Uani 1 1 d U A .
H16 H 0.1213 0.1269 0.1278 0.126 Uiso 1 1 calc R . .
C17 C 0.0000 0.1183(9) 0.1202(9) 0.094(9) Uani 1 2 d S . .
H17 H 0.0000 0.0769 0.1174 0.112 Uiso 1 2 calc SR A .
C15' C 0.0729(12) 0.3353(7) -0.0409(12) 0.102(5) Uani 1 1 d U . .
C16' C 0.0696(15) 0.3483(9) -0.1287(11) 0.119(6) Uani 1 1 d U A .
H16' H 0.1174 0.3522 -0.1592 0.142 Uiso 1 1 calc R . .
C17' C 0.0000 0.3535(11) -0.1565(16) 0.095(6) Uani 1 2 d SU . .
H17' H 0.0000 0.3633 -0.2098 0.114 Uiso 1 2 calc SR A .

loop_
_atom_site_aniso_label
_atom_site_aniso_U_11
_atom_site_aniso_U_22
_atom_site_aniso_U_33
_atom_site_aniso_U_23
_atom_site_aniso_U_13
_atom_site_aniso_U_12
Ir1 0.0636(4) 0.0399(3) 0.0291(3) 0.0024(2) 0.000 0.000
P1 0.122(6) 0.081(4) 0.159(7) 0.000 0.051(5) 0.000
N1 0.092(11) 0.045(7) 0.033(6) 0.000(5) 0.000 0.000
N2 0.064(9) 0.044(6) 0.041(7) 0.007(5) 0.000 0.000
C1 0.071(11) 0.043(8) 0.037(7) -0.003(6) 0.000 0.000
C2 0.048(13) 0.070(16) 0.049(13) 0.037(12) -0.008(11) -0.013(12)
C2' 0.10(2) 0.045(12) 0.037(10) -0.009(10) -0.012(12) 0.015(13)
C3 0.089(13) 0.041(7) 0.033(7) -0.001(6) 0.000 0.000
C4 0.074(12) 0.068(10) 0.032(7) 0.002(7) 0.000 0.000
C5 0.118(17) 0.070(11) 0.032(8) -0.003(8) 0.000 0.000
C6 0.095(16) 0.13(2) 0.019(7) 0.004(9) 0.000 0.000
C7 0.089(14) 0.061(10) 0.046(9) 0.002(7) 0.000 0.000
C8 0.080(13) 0.082(11) 0.036(8) 0.028(8) 0.000 0.000
C9 0.097(14) 0.033(7) 0.036(7) -0.003(6) 0.000 0.000
C9' 0.116(16) 0.050(9) 0.033(8) -0.012(6) 0.000 0.000
N3 0.101(4) 0.101(4) 0.101(4) -0.0001(4) 0.0000(4) 0.0000(4)
C10 0.101(4) 0.101(4) 0.101(4) -0.0001(4) 0.0000(4) 0.0000(4)
C11 0.101(4) 0.101(4) 0.101(4) -0.0001(4) 0.0000(4) 0.0000(4)
C12 0.101(4) 0.101(4) 0.101(4) -0.0001(4) 0.0000(4) 0.0000(4)
C13 0.101(4) 0.101(4) 0.101(4) -0.0001(4) 0.0000(4) 0.0000(4)
C14 0.101(4) 0.101(4) 0.101(4) -0.0001(4) 0.0000(4) 0.0000(4)
N3' 0.103(4) 0.103(4) 0.103(4) 0.0000(4) 0.0001(4) 0.0000(4)
C10' 0.103(4) 0.103(4) 0.103(4) 0.0000(4) 0.0001(4) 0.0000(4)
C11' 0.103(4) 0.103(4) 0.103(4) 0.0000(4) 0.0001(4) 0.0000(4)
C12' 0.103(4) 0.103(4) 0.103(4) 0.0000(4) 0.0001(4) 0.0000(4)
C13' 0.103(4) 0.103(4) 0.103(4) 0.0000(4) 0.0001(4) 0.0000(4)
C14' 0.103(4) 0.103(4) 0.103(4) 0.0000(4) 0.0001(4) 0.0000(4)
C15 0.117(14) 0.059(8) 0.093(10) 0.000(7) -0.019(9) 0.030(8)
C16 0.105(5) 0.105(5) 0.105(5) -0.0002(10) 0.0000(10) 0.0002(10)
C17 0.18(3) 0.055(11) 0.045(10) 0.007(8) 0.000 0.000
C15' 0.102(5) 0.103(5) 0.102(5) 0.0002(10) 0.0001(10) -0.0007(10)
C16' 0.119(6) 0.119(6) 0.118(6) 0.0002(10) 0.0003(10) -0.0001(10)
C17' 0.095(6) 0.095(6) 0.095(6) 0.0002(10) 0.000 0.000

loop_
_atom_type_symbol
_atom_type_description
_atom_type_scat_dispersion_real
_atom_type_scat_dispersion_imag
_atom_type_scat_source
C C 0.0033 0.0016 'International Tables Vol C Tables 4.2.6.8 and 6.1.1.4'
H H 0.0000 0.0000 'International Tables Vol C Tables 4.2.6.8 and 6.1.1.4'
N N 0.0061 0.0033 'International Tables Vol C Tables 4.2.6.8 and 6.1.1.4'
F F 0.0171 0.0103 'International Tables Vol C Tables 4.2.6.8 and 6.1.1.4'
P P 0.1023 0.0942 'International Tables Vol C Tables 4.2.6.8 and 6.1.1.4'
Ir Ir -1.4442 7.9887 'International Tables Vol C Tables 4.2.6.8 and 6.1.1.4'

loop_
_geom_angle_atom_site_label_1
_geom_angle_atom_site_label_2
_geom_angle_atom_site_label_3
_geom_angle
_geom_angle_site_symmetry_1
_geom_angle_site_symmetry_3
C9' Ir1 N3' 77.4(7) . .
C9' Ir1 N3' 77.4(7) . 12
N3' Ir1 N3' 149.8(13) . 12
C9' Ir1 C9 90.1(6) . .
N3' Ir1 C9 98.2(6) . .
N3' Ir1 C9 98.2(6) 12 .
C9' Ir1 N3 97.4(6) . 12
N3' Ir1 N3 172.5(8) . 12
N3' Ir1 N3 29.8(8) 12 12
C9 Ir1 N3 76.3(7) . 12
C9' Ir1 N3 97.4(6) . .
N3' Ir1 N3 29.8(8) . .
N3' Ir1 N3 172.5(8) 12 .
C9 Ir1 N3 76.3(7) . .
N3 Ir1 N3 148.8(13) 12 .
C9' Ir1 N2 170.9(5) . .
N3' Ir1 N2 101.1(7) . .
N3' Ir1 N2 101.1(7) 12 .
C9 Ir1 N2 99.0(5) . .
N3 Ir1 N2 84.9(6) 12 .
N3 Ir1 N2 84.9(6) . .
C9' Ir1 N1 95.6(5) . .
N3' Ir1 N1 83.1(6) . .
N3' Ir1 N1 83.1(6) 12 .
C9 Ir1 N1 174.3(5) . .
N3 Ir1 N1 102.9(7) 12 .
N3 Ir1 N1 102.9(7) . .
N2 Ir1 N1 75.3(4) . .
F1 P1 F3 99.8(10) . .
F1 P1 F3 99.8(10) . 7_445
F3 P1 F3 160(2) . 7_445
F1 P1 F2 180.000(9) . .
F3 P1 F2 80.2(10) . .
F3 P1 F2 80.2(10) 7_445 .
F1 P1 F4 92.7(9) . 7_445
F3 P1 F4 88.1(11) . 7_445
F3 P1 F4 90.9(11) 7_445 7_445
F2 P1 F4 87.3(9) . 7_445
F1 P1 F4 92.7(9) . .
F3 P1 F4 90.9(11) . .
F3 P1 F4 88.1(11) 7_445 .
F2 P1 F4 87.3(9) . .
F4 P1 F4 174.7(18) 7_445 .
C3 N1 C1 121.5(13) . .
C3 N1 Ir1 116.5(10) . .
C1 N1 Ir1 121.9(9) . .
C8 N2 C4 117.6(14) . .
C8 N2 Ir1 127.6(12) . .
C4 N2 Ir1 114.9(9) . .
C2' C1 C2' 107(2) . 12
C2' C1 N1 116.3(12) . .
C2' C1 N1 116.3(12) 12 .
C2' C1 C2 122.5(16) . 12
C2' C1 C2 42.5(12) 12 12
N1 C1 C2 121.0(10) . 12
C2' C1 C2 42.5(12) . .
C2' C1 C2 122.5(16) 12 .
N1 C1 C2 121.0(10) . .
C2 C1 C2 105.0(19) 12 .
C2' C2 C2' 107(3) . 4_565
C2' C2 C1 62(2) . .
C2' C2 C1 121(2) 4_565 .
C2' C2 C2 67(3) . 4_565
C2' C2 C2 41.5(12) 4_565 4_565
C1 C2 C2 105(2) . 4_565
C2' C2 H2 109(10) . .
C2' C2 H2 118(10) 4_565 .
C1 C2 H2 120(10) . .
C2 C2 H2 126(10) 4_565 .
C2 C2' C1 75(2) . .
C2 C2' C2 72(3) . 4_565
C1 C2' C2 115(2) . 4_565
C2 C2' C2' 43.0(14) . 4_565
C1 C2' C2' 96.0(14) . 4_565
C2 C2' C2' 29.5(14) 4_565 4_565
C2 C2' H2' 117(10) . .
C1 C2' H2' 132(10) . .
C2 C2' H2' 112(10) 4_565 .
C2' C2' H2' 125(10) 4_565 .
N1 C3 C4 118.4(14) . .
N1 C3 H3 120.8 . .
C4 C3 H3 120.8 . .
N2 C4 C5 122.2(14) . .
N2 C4 C3 114.9(12) . .
C5 C4 C3 122.9(15) . .
C6 C5 C4 118.1(18) . .
C6 C5 H5 120.9 . .
C4 C5 H5 120.9 . .
C7 C6 C5 120.5(15) . .
C7 C6 H6 119.7 . .
C5 C6 H6 119.7 . .
C6 C7 C8 118.3(16) . .
C6 C7 H7 120.9 . .
C8 C7 H7 120.9 . .
N2 C8 C7 123.3(18) . .
N2 C8 H8 118.3 . .
C7 C8 H8 118.3 . .
C15 C9 C15 119.2(18) 12 .
C15 C9 Ir1 120.4(9) 12 .
C15 C9 Ir1 120.4(9) . .
C15' C9' C15' 120(2) 12 .
C15' C9' Ir1 119.9(10) 12 .
C15' C9' Ir1 119.9(10) . .
C10 N3 C14 120.0 . .
C10 N3 Ir1 124.0(12) . .
C14 N3 Ir1 115.8(12) . .
C11 C10 N3 120.0 . .
C11 C10 H10 120.0 . .
N3 C10 H10 120.0 . .
C10 C11 C12 120.0 . .
C10 C11 H11 120.0 . .
C12 C11 H11 120.0 . .
C13 C12 C11 120.0 . .
C13 C12 H12 120.0 . .
C11 C12 H12 120.0 . .
C12 C13 C14 120.0 . .
C12 C13 H13 120.0 . .
C14 C13 H13 120.0 . .
C15 C14 C13 122.6(17) . .
C15 C14 N3 117.2(17) . .
C13 C14 N3 120.0 . .
C10' N3' C14' 120.0 . .
C10' N3' Ir1 126.3(13) . .
C14' N3' Ir1 113.6(13) . .
C11' C10' N3' 120.0 . .
C11' C10' H10' 120.0 . .
N3' C10' H10' 120.0 . .
C10' C11' C12' 120.0 . .
C10' C11' H11' 120.0 . .
C12' C11' H11' 120.0 . .
C13' C12' C11' 120.0 . .
C13' C12' H12' 120.0 . .
C11' C12' H12' 120.0 . .
C14' C13' C12' 120.0 . .
C14' C13' H13' 120.0 . .
C12' C13' H13' 120.0 . .
C13' C14' N3' 120.0 . .
C13' C14' C15' 121.5(18) . .
N3' C14' C15' 117.1(18) . .
C14 C15 C9 109.9(14) . .
C14 C15 C16 129.7(17) . .
C9 C15 C16 118.8(17) . .
C17 C16 C15 121.3(19) . .
C17 C16 H16 119.3 . .
C15 C16 H16 119.3 . .
C16 C17 C16 120(2) . 12
C16 C17 H17 120.0 . .
C16 C17 H17 120.0 12 .
C9' C15' C14' 108.8(17) . .
C9' C15' C16' 117.9(18) . .
C14' C15' C16' 126.7(19) . .
C17' C16' C15' 116(2) . .
C17' C16' H16' 122.2 . .
C15' C16' H16' 122.2 . .
C16' C17' C16' 133(3) 12 .
C16' C17' H17' 113.5 12 .
C16' C17' H17' 113.5 . .

loop_
_geom_bond_atom_site_label_1
_geom_bond_atom_site_label_2
_geom_bond_distance
_geom_bond_site_symmetry_2
Ir1 C9' 2.002(16) .
Ir1 N3' 2.004(16) .
Ir1 N3' 2.004(16) 12
Ir1 C9 2.010(14) .
Ir1 N3 2.018(16) 12
Ir1 N3 2.018(16) .
Ir1 N2 2.148(12) .
Ir1 N1 2.154(13) .
P1 F1 1.50(5) .
P1 F3 1.54(3) .
P1 F3 1.54(3) 7_445
P1 F2 1.58(5) .
P1 F4 1.59(3) 7_445
P1 F4 1.59(3) .
N1 C3 1.256(18) .
N1 C1 1.432(18) .
N2 C8 1.323(19) .
N2 C4 1.355(19) .
C1 C2' 1.32(3) .
C1 C2' 1.32(3) 12
C1 C2 1.45(2) 12
C1 C2 1.45(2) .
C2 C2' 1.01(3) .
C2 C2' 1.40(3) 4_565
C2 C2 1.45(4) 4_565
C2 H2 1.00(2) .
C2' C2 1.40(3) 4_565
C2' C2' 1.96(4) 4_565
C2' H2' 1.00(2) .
C3 C4 1.46(2) .
C3 H3 0.9300 .
C4 C5 1.38(2) .
C5 C6 1.36(3) .
C5 H5 0.9300 .
C6 C7 1.36(3) .
C6 H6 0.9300 .
C7 C8 1.37(2) .
C7 H7 0.9300 .
C8 H8 0.9300 .
C9 C15 1.382(18) 12
C9 C15 1.382(18) .
C9' C15' 1.35(2) 12
C9' C15' 1.35(2) .
N3 C10 1.3900 .
N3 C14 1.3900 .
C10 C11 1.3900 .
C10 H10 0.9300 .
C11 C12 1.3900 .
C11 H11 0.9300 .
C12 C13 1.3900 .
C12 H12 0.9300 .
C13 C14 1.3900 .
C13 H13 0.9300 .
C14 C15 1.38(2) .
N3' C10' 1.3900 .
N3' C14' 1.3900 .
C10' C11' 1.3900 .
C10' H10' 0.9300 .
C11' C12' 1.3900 .
C11' H11' 0.9300 .
C12' C13' 1.3900 .
C12' H12' 0.9300 .
C13' C14' 1.3900 .
C13' H13' 0.9300 .
C14' C15' 1.39(2) .
C15 C16 1.39(3) .
C16 C17 1.33(2) .
C16 H16 0.9300 .
C17 C16 1.33(2) 12
C17 H17 0.9300 .
C15' C16' 1.52(2) .
C16' C17' 1.22(2) .
C16' H16' 0.9300 .
C17' C16' 1.22(2) 12
C17' H17' 0.9300 .
